data_7209267
loop_
_publ_author_name
'Wang, Ping'
'Fan, Rui-Qing'
'Liu, Xin-Rong'
'Wang, Li-Yuan'
'Yang, Yu-Lin'
'Cao, Wen-Wu'
'Yang, Bin'
'Hasi, WuLiJi'
'Su, Qing'
'Mu, Ying'

_publ_section_title
;
 Two-/three-dimensional open lanthanide--organic frameworks containing
 rigid/flexible dicarboxylate ligands: synthesis, crystal structure and
 photoluminescent properties
;
_journal_issue 10
_journal_name_full CrystEngComm
_journal_page_first 1931
_journal_paper_doi 10.1039/c3ce26684b
_journal_volume 15
_journal_year 2013
_chemical_formula_sum 'C10 H12.5 Gd2 N4 O13.25'
_chemical_formula_weight 715.24
_chemical_name_systematic
;
?
;
_space_group_IT_number 88
_symmetry_cell_setting tetragonal
_symmetry_space_group_name_Hall '-I 4ad'
_symmetry_space_group_name_H-M 'I 41/a :2'
_atom_sites_solution_hydrogens geom
_atom_sites_solution_primary direct
_atom_sites_solution_secondary difmap
_audit_creation_method SHELXL-97
_cell_angle_alpha 90.00
_cell_angle_beta 90.00
_cell_angle_gamma 90.00
_cell_formula_units_Z 16
_cell_length_a 20.299(3)
_cell_length_b 20.299(3)
_cell_length_c 16.157(3)
_cell_measurement_reflns_used 30536
_cell_measurement_temperature 293(2)
_cell_measurement_theta_max 27.45
_cell_measurement_theta_min 3.22
_cell_volume 6657.5(19)
_computing_cell_refinement 'Bruker SMART'
_computing_data_collection 'Bruker SMART'
_computing_data_reduction 'Bruker SAINT'
_computing_molecular_graphics SHELXP-97
_computing_publication_material SHELXTL
_computing_structure_refinement 'SHELXL-97 (Sheldrick, 1997)'
_computing_structure_solution 'SHELXS-97 (Sheldrick, 1997)'
_diffrn_ambient_temperature 293(2)
_diffrn_measured_fraction_theta_full 0.998
_diffrn_measured_fraction_theta_max 0.998
_diffrn_measurement_device_type 'Bruker Smart APEX CCD area detector'
_diffrn_measurement_method 'phi and omega scans'
_diffrn_radiation_monochromator graphite
_diffrn_radiation_source 'fine-focus sealed tube'
_diffrn_radiation_type MoK\a
_diffrn_radiation_wavelength 0.71073
_diffrn_reflns_av_R_equivalents 0.0450
_diffrn_reflns_av_sigmaI/netI 0.0253
_diffrn_reflns_limit_h_max 26
_diffrn_reflns_limit_h_min -26
_diffrn_reflns_limit_k_max 26
_diffrn_reflns_limit_k_min -26
_diffrn_reflns_limit_l_max 20
_diffrn_reflns_limit_l_min -18
_diffrn_reflns_number 30536
_diffrn_reflns_theta_full 27.45
_diffrn_reflns_theta_max 27.45
_diffrn_reflns_theta_min 3.22
_diffrn_standards_decay_% 0
_diffrn_standards_interval_count 0
_diffrn_standards_interval_time 0
_diffrn_standards_number 0
_exptl_absorpt_coefficient_mu 7.987
_exptl_absorpt_correction_T_max 0.6545
_exptl_absorpt_correction_T_min 0.1896
_exptl_absorpt_correction_type multi-scan
_exptl_crystal_colour colorless
_exptl_crystal_density_diffrn 2.854
_exptl_crystal_density_method 'not measured'
_exptl_crystal_description block
_exptl_crystal_F_000 5352
_exptl_crystal_size_max 0.31
_exptl_crystal_size_mid 0.06
_exptl_crystal_size_min 0.06
_refine_diff_density_max 1.750
_refine_diff_density_min -1.110
_refine_diff_density_rms 0.232
_refine_ls_extinction_method none
_refine_ls_goodness_of_fit_ref 1.119
_refine_ls_hydrogen_treatment mixed
_refine_ls_matrix_type full
_refine_ls_number_parameters 264
_refine_ls_number_reflns 3807
_refine_ls_number_restraints 12
_refine_ls_restrained_S_all 1.120
_refine_ls_R_factor_all 0.0361
_refine_ls_R_factor_gt 0.0292
_refine_ls_shift/su_max 0.099
_refine_ls_shift/su_mean 0.001
_refine_ls_structure_factor_coef Fsqd
_refine_ls_weighting_details 'calc w=1/[\s^2^(Fo^2^)+(0.0488P)^2^+46.9630P] where P=(Fo^2^+2Fc^2^)/3'
_refine_ls_weighting_scheme calc
_refine_ls_wR_factor_gt 0.0841
_refine_ls_wR_factor_ref 0.0868
_reflns_number_gt 3325
_reflns_number_total 3807
_reflns_threshold_expression >2sigma(I)
_cod_data_source_file c3ce26684b.txt
_cod_data_source_block 14
_cod_depositor_comments
;
The following automatic conversions were performed:

'_symmetry_cell_setting' value 'Tetragonal' changed to 'tetragonal'
according to /home/saulius/struct/CIF-dictionaries/cif_core.dic
dictionary named 'cif_core.dic' version 2.4.2 from 2011-04-26.

Automatic conversion script
Id: cif_fix_values 1891 2012-01-12 08:04:46Z andrius 
;
_cod_original_sg_symbol_H-M 'I4(1)/a '
_cod_original_formula_sum 'C10 H12.50 Gd2 N4 O13.25'
_cod_database_code 7209267

loop_
_symmetry_equiv_pos_as_xyz
'x, y, z'
'-x+1/2, -y, z+1/2'
'-y+3/4, x+1/4, z+1/4'
'y+3/4, -x+3/4, z+3/4'
'x+1/2, y+1/2, z+1/2'
'-x+1, -y+1/2, z+1'
'-y+5/4, x+3/4, z+3/4'
'y+5/4, -x+5/4, z+5/4'
'-x, -y, -z'
'x-1/2, y, -z-1/2'
'y-3/4, -x-1/4, -z-1/4'
'-y-3/4, x-3/4, -z-3/4'
'-x+1/2, -y+1/2, -z+1/2'
'x, y+1/2, -z'
'y-1/4, -x+1/4, -z+1/4'
'-y-1/4, x-1/4, -z-1/4'

loop_
_atom_site_label
_atom_site_type_symbol
_atom_site_fract_x
_atom_site_fract_y
_atom_site_fract_z
_atom_site_U_iso_or_equiv
_atom_site_adp_type
_atom_site_occupancy
_atom_site_symmetry_multiplicity
_atom_site_calc_flag
_atom_site_refinement_flags
Gd1 Gd 0.705706(14) 0.673436(13) 0.089134(16) 0.01484(9) Uani 1 1 d .
Gd2 Gd 0.705098(13) 0.818609(13) -0.169198(16) 0.01245(9) Uani 1 1 d .
O1 O 0.6518(2) 0.6697(2) 0.2160(3) 0.0202(9) Uani 1 1 d .
O2 O 0.5887(2) 0.6190(2) 0.3065(3) 0.0216(9) Uani 1 1 d .
O3 O 0.7912(2) 0.6633(3) 0.1862(3) 0.0275(10) Uani 1 1 d .
O4 O 0.6162(2) 0.6244(2) 0.0163(3) 0.0281(11) Uani 1 1 d .
O5 O 0.7162(2) 0.7150(2) -0.0644(2) 0.0189(9) Uani 1 1 d .
O6 O 0.7705(2) 0.7151(2) -0.1833(2) 0.0171(8) Uani 1 1 d .
O7 O 0.6305(2) 0.8745(2) -0.2548(3) 0.0264(10) Uani 1 1 d .
O8 O 0.7876(2) 0.8303(2) -0.0580(3) 0.0241(10) Uani 1 1 d .
O9 O 0.6261(3) 0.7601(3) 0.0810(3) 0.0419(14) Uani 1 1 d .
H9A H 0.6355 0.7895 0.1167 0.063 Uiso 1 1 d R
H9B H 0.6270 0.7770 0.0329 0.063 Uiso 1 1 d R
O10 O 0.7764(3) 0.7674(3) 0.0863(3) 0.0403(14) Uani 1 1 d .
H10A H 0.8065 0.7627 0.1223 0.060 Uiso 1 1 d R
H10B H 0.7937 0.7708 0.0385 0.060 Uiso 1 1 d R
O11 O 0.6153(3) 0.7429(3) -0.2005(3) 0.0359(12) Uani 1 1 d .
H11A H 0.6143 0.7128 -0.1639 0.054 Uiso 1 1 d R
H11B H 0.5790 0.7637 -0.2004 0.054 Uiso 1 1 d R
N1 N 0.6933(3) 0.5483(2) 0.1101(3) 0.0182(10) Uani 1 1 d .
N2 N 0.6984(2) 0.9375(2) -0.1252(3) 0.0187(10) Uani 1 1 d .
N3 N 0.8091(3) 0.8769(3) -0.2101(3) 0.0185(10) Uani 1 1 d .
N4 N 0.7933(3) 0.6250(3) 0.0075(3) 0.0199(11) Uani 1 1 d .
C1 C 0.7198(3) 0.9965(3) -0.1502(4) 0.0200(12) Uani 1 1 d .
H1A H 0.7507 1.0014 -0.1922 0.024 Uiso 1 1 calc R
C2 C 0.6541(3) 0.9514(3) -0.0629(3) 0.0145(11) Uani 1 1 d .
C3 C 0.6510(3) 0.5195(3) 0.0538(3) 0.0140(11) Uani 1 1 d .
C4 C 0.6455(3) 0.6308(3) 0.2752(3) 0.0145(11) Uani 1 1 d .
C5 C 0.6148(3) 0.5638(3) -0.0021(4) 0.0185(12) Uani 1 1 d .
C6 C 0.8368(3) 0.5773(3) 0.0245(4) 0.0201(12) Uani 1 1 d .
H6A H 0.8412 0.5585 0.0767 0.024 Uiso 1 1 calc R
C7 C 0.8900(3) 0.9474(3) -0.1754(3) 0.0160(11) Uani 1 1 d .
C8 C 0.8487(3) 0.8973(3) -0.1463(3) 0.0151(11) Uani 1 1 d .
C9 C 0.7615(3) 0.6919(3) -0.1102(4) 0.0161(11) Uani 1 1 d .
C10 C 0.8374(3) 0.8681(3) -0.0630(4) 0.0168(11) Uani 1 1 d .
OW1 O 0.5252(5) 0.6743(5) -0.1021(6) 0.095(3) Uani 1 1 d U
HW1A H 0.5375 0.6568 -0.1473 0.142 Uiso 1 1 d R
HW1B H 0.4933 0.6524 -0.0820 0.142 Uiso 1 1 d R
OW2 O 0.5046(17) 0.7028(12) -0.2940(19) 0.337(16) Uani 1 1 d .
HW2B H 0.5180 0.6759 -0.3306 0.506 Uiso 1 1 d R
HW2A H 0.4831 0.6821 -0.2572 0.506 Uiso 1 1 d R
OW3 O 0.5000 0.7500 0.1250 0.513(4) Uani 1 4 d SU
HW3A H 0.4962 0.7658 0.1735 0.770 Uiso 0.25 1 d PR
HW3B H 0.4922 0.7800 0.0896 0.770 Uiso 0.25 1 d PR

loop_
_atom_site_aniso_label
_atom_site_aniso_U_11
_atom_site_aniso_U_22
_atom_site_aniso_U_33
_atom_site_aniso_U_23
_atom_site_aniso_U_13
_atom_site_aniso_U_12
Gd1 0.01993(16) 0.01207(14) 0.01252(15) 0.00103(10) 0.00252(11) -0.00055(10)
Gd2 0.01485(14) 0.01060(14) 0.01190(14) -0.00055(10) 0.00224(10) 0.00013(9)
O1 0.020(2) 0.023(2) 0.017(2) 0.0079(17) 0.0053(17) 0.0019(17)
O2 0.014(2) 0.031(2) 0.020(2) 0.0095(19) 0.0006(17) 0.0002(18)
O3 0.022(2) 0.038(3) 0.023(2) 0.009(2) -0.0012(19) -0.007(2)
O4 0.038(3) 0.011(2) 0.035(3) -0.0004(19) -0.015(2) 0.0019(19)
O5 0.020(2) 0.022(2) 0.0148(19) 0.0005(17) 0.0049(17) 0.0042(17)
O6 0.022(2) 0.017(2) 0.0125(18) 0.0006(16) 0.0001(16) 0.0028(16)
O7 0.032(2) 0.032(3) 0.015(2) 0.0037(19) 0.0025(19) 0.013(2)
O8 0.026(2) 0.025(2) 0.021(2) 0.0096(18) -0.0041(18) -0.0106(19)
O9 0.071(4) 0.028(3) 0.028(3) 0.011(2) 0.004(3) 0.020(3)
O10 0.064(4) 0.034(3) 0.023(2) 0.004(2) -0.001(2) -0.019(3)
O11 0.029(3) 0.033(3) 0.046(3) -0.001(2) 0.001(2) -0.009(2)
N1 0.020(2) 0.015(2) 0.020(2) 0.002(2) -0.004(2) -0.002(2)
N2 0.018(2) 0.012(2) 0.025(3) -0.002(2) 0.006(2) 0.0002(19)
N3 0.021(3) 0.021(3) 0.013(2) 0.001(2) 0.003(2) -0.004(2)
N4 0.023(3) 0.021(3) 0.016(2) 0.004(2) 0.005(2) 0.008(2)
C1 0.023(3) 0.016(3) 0.021(3) 0.004(2) 0.007(2) -0.002(2)
C2 0.018(3) 0.013(3) 0.013(2) -0.003(2) 0.001(2) -0.002(2)
C3 0.013(2) 0.012(2) 0.017(3) 0.001(2) 0.002(2) 0.002(2)
C4 0.011(2) 0.019(3) 0.013(3) -0.003(2) 0.000(2) -0.001(2)
C5 0.020(3) 0.018(3) 0.017(3) 0.001(2) 0.002(2) 0.003(2)
C6 0.025(3) 0.021(3) 0.015(3) 0.000(2) -0.003(2) 0.005(2)
C7 0.016(3) 0.020(3) 0.012(3) 0.002(2) -0.002(2) -0.001(2)
C8 0.015(3) 0.016(3) 0.015(3) 0.000(2) 0.002(2) -0.004(2)
C9 0.020(3) 0.013(3) 0.015(3) -0.003(2) -0.001(2) -0.002(2)
C10 0.020(3) 0.013(3) 0.017(3) 0.000(2) -0.002(2) 0.001(2)
OW1 0.092(3) 0.096(3) 0.096(3) 0.0088(19) 0.0003(19) 0.002(2)
OW2 0.38(4) 0.28(3) 0.36(3) -0.02(2) 0.08(4) -0.05(4)
OW3 0.513(4) 0.513(4) 0.513(4) 0.000 0.000 0.000

loop_
_atom_type_symbol
_atom_type_description
_atom_type_scat_dispersion_real
_atom_type_scat_dispersion_imag
_atom_type_scat_source
C C 0.0033 0.0016 'International Tables Vol C Tables 4.2.6.8 and 6.1.1.4'
H H 0.0000 0.0000 'International Tables Vol C Tables 4.2.6.8 and 6.1.1.4'
N N 0.0061 0.0033 'International Tables Vol C Tables 4.2.6.8 and 6.1.1.4'
O O 0.0106 0.0060 'International Tables Vol C Tables 4.2.6.8 and 6.1.1.4'
Gd Gd -0.1653 3.9035 'International Tables Vol C Tables 4.2.6.8 and 6.1.1.4'

loop_
_geom_angle_atom_site_label_1
_geom_angle_atom_site_label_2
_geom_angle_atom_site_label_3
_geom_angle
_geom_angle_site_symmetry_1
_geom_angle_site_symmetry_3
O1 Gd1 O3 75.84(15) . .
O1 Gd1 O4 93.61(17) . .
O3 Gd1 O4 148.96(16) . .
O1 Gd1 O10 109.04(17) . .
O3 Gd1 O10 68.83(18) . .
O4 Gd1 O10 141.50(17) . .
O1 Gd1 O9 75.81(16) . .
O3 Gd1 O9 126.86(19) . .
O4 Gd1 O9 76.43(19) . .
O10 Gd1 O9 79.5(2) . .
O1 Gd1 N4 144.30(16) . .
O3 Gd1 N4 77.64(17) . .
O4 Gd1 N4 96.97(18) . .
O10 Gd1 N4 82.7(2) . .
O9 Gd1 N4 139.85(17) . .
O1 Gd1 N1 78.81(16) . .
O3 Gd1 N1 84.13(17) . .
O4 Gd1 N1 65.06(15) . .
O10 Gd1 N1 148.14(19) . .
O9 Gd1 N1 131.84(19) . .
N4 Gd1 N1 75.08(17) . .
O1 Gd1 O5 151.74(14) . .
O3 Gd1 O5 126.80(15) . .
O4 Gd1 O5 74.31(15) . .
O10 Gd1 O5 71.15(15) . .
O9 Gd1 O5 76.53(15) . .
N4 Gd1 O5 63.70(15) . .
N1 Gd1 O5 116.62(15) . .
O7 Gd2 O2 87.73(15) . 12_766
O7 Gd2 O11 72.56(19) . .
O2 Gd2 O11 78.24(17) 12_766 .
O7 Gd2 O8 145.23(16) . .
O2 Gd2 O8 81.73(16) 12_766 .
O11 Gd2 O8 135.97(16) . .
O7 Gd2 O6 134.23(14) . .
O2 Gd2 O6 123.14(14) 12_766 .
O11 Gd2 O6 81.24(16) . .
O8 Gd2 O6 77.66(15) . .
O7 Gd2 N3 99.19(17) . .
O2 Gd2 N3 130.37(16) 12_766 .
O11 Gd2 N3 150.70(17) . .
O8 Gd2 N3 64.88(15) . .
O6 Gd2 N3 85.72(15) . .
O7 Gd2 N2 70.58(17) . .
O2 Gd2 N2 65.69(15) 12_766 .
O11 Gd2 N2 128.49(17) . .
O8 Gd2 N2 74.89(16) . .
O6 Gd2 N2 149.42(15) . .
N3 Gd2 N2 70.61(16) . .
O7 Gd2 O6 72.62(14) . 13_664
O2 Gd2 O6 152.27(15) 12_766 13_664
O11 Gd2 O6 77.30(16) . 13_664
O8 Gd2 O6 125.42(15) . 13_664
O6 Gd2 O6 65.30(15) . 13_664
N3 Gd2 O6 73.41(15) . 13_664
N2 Gd2 O6 122.38(15) . 13_664
O7 Gd2 O5 142.97(16) . .
O2 Gd2 O5 73.13(13) 12_766 .
O11 Gd2 O5 72.65(16) . .
O8 Gd2 O5 64.10(13) . .
O6 Gd2 O5 50.16(13) . .
N3 Gd2 O5 117.45(15) . .
N2 Gd2 O5 124.88(15) . .
O6 Gd2 O5 111.27(12) 13_664 .
O7 Gd2 C9 149.00(16) . .
O2 Gd2 C9 98.37(15) 12_766 .
O11 Gd2 C9 78.96(17) . .
O8 Gd2 C9 65.68(15) . .
O6 Gd2 C9 25.30(14) . .
N3 Gd2 C9 99.70(16) . .
N2 Gd2 C9 139.40(16) . .
O6 Gd2 C9 89.59(14) 13_664 .
O5 Gd2 C9 25.29(14) . .
C4 O1 Gd1 138.2(4) . .
C4 O2 Gd2 124.8(4) . 15_565
C5 O3 Gd1 148.6(4) 8_454 .
C5 O4 Gd1 122.6(4) . .
C9 O5 Gd1 119.3(4) . .
C9 O5 Gd2 89.0(3) . .
Gd1 O5 Gd2 146.29(17) . .
C9 O6 Gd2 98.6(3) . .
C9 O6 Gd2 142.7(4) . 13_664
Gd2 O6 Gd2 114.70(15) . 13_664
C10 O7 Gd2 151.4(4) 4_464 .
C10 O8 Gd2 123.4(4) . .
Gd1 O9 H9A 109.1 . .
Gd1 O9 H9B 109.5 . .
H9A O9 H9B 109.5 . .
Gd1 O10 H10A 109.4 . .
Gd1 O10 H10B 109.3 . .
H10A O10 H10B 109.5 . .
Gd2 O11 H11A 109.1 . .
Gd2 O11 H11B 109.5 . .
H11A O11 H11B 109.5 . .
C1 N1 C3 103.6(5) 14_545 .
C1 N1 Gd1 142.6(4) 14_545 .
C3 N1 Gd1 113.1(4) . .
C1 N2 C2 104.4(5) . .
C1 N2 Gd2 139.1(4) . .
C2 N2 Gd2 115.9(4) . .
C6 N3 C8 105.0(5) 11_675 .
C6 N3 Gd2 134.6(4) 11_675 .
C8 N3 Gd2 115.9(4) . .
C6 N4 C7 105.5(5) . 16_755
C6 N4 Gd1 131.8(4) . .
C7 N4 Gd1 122.5(4) 16_755 .
N2 C1 N1 115.1(5) . 14
N2 C1 H1A 122.5 . .
N1 C1 H1A 122.5 14 .
N2 C2 C3 108.1(5) . 14
N2 C2 C4 117.3(5) . 12_766
C3 C2 C4 134.5(5) 14 12_766
N1 C3 C2 108.8(5) . 14_545
N1 C3 C5 117.2(5) . .
C2 C3 C5 134.0(5) 14_545 .
O1 C4 O2 121.0(5) . .
O1 C4 C2 122.9(5) . 15_565
O2 C4 C2 116.1(5) . 15_565
O3 C5 O4 124.1(6) 7_544 .
O3 C5 C3 119.9(5) 7_544 .
O4 C5 C3 116.0(5) . .
N3 C6 N4 114.0(5) 16_755 .
N3 C6 H6A 123.0 16_755 .
N4 C6 H6A 123.0 . .
N4 C7 C8 107.0(5) 11_675 .
N4 C7 C9 117.4(5) 11_675 11_675
C8 C7 C9 135.6(5) . 11_675
N3 C8 C7 108.5(5) . .
N3 C8 C10 118.0(5) . .
C7 C8 C10 133.3(5) . .
O5 C9 O6 120.2(5) . .
O5 C9 C7 116.8(5) . 16_755
O6 C9 C7 123.0(5) . 16_755
O5 C9 Gd2 65.7(3) . .
O6 C9 Gd2 56.1(3) . .
C7 C9 Gd2 165.8(4) 16_755 .
O7 C10 O8 124.6(6) 3_655 .
O7 C10 C8 120.5(5) 3_655 .
O8 C10 C8 114.9(5) . .
HW1A OW1 HW1B 109.5 . .
HW2B OW2 HW2A 109.5 . .
HW3A OW3 HW3B 109.5 . .

loop_
_geom_bond_atom_site_label_1
_geom_bond_atom_site_label_2
_geom_bond_distance
_geom_bond_site_symmetry_2
Gd1 O1 2.325(4) .
Gd1 O3 2.348(5) .
Gd1 O4 2.383(5) .
Gd1 O10 2.387(5) .
Gd1 O9 2.392(5) .
Gd1 N4 2.423(5) .
Gd1 N1 2.576(5) .
Gd1 O5 2.629(4) .
Gd2 O7 2.344(4) .
Gd2 O2 2.396(4) 12_766
Gd2 O11 2.437(5) .
Gd2 O8 2.467(4) .
Gd2 O6 2.497(4) .
Gd2 N3 2.509(5) .
Gd2 N2 2.520(5) .
Gd2 O6 2.528(4) 13_664
Gd2 O5 2.710(4) .
Gd2 C9 2.973(6) .
O1 C4 1.246(7) .
O2 C4 1.281(7) .
O2 Gd2 2.396(4) 15_565
O3 C5 1.236(8) 8_454
O4 C5 1.266(7) .
O5 C9 1.270(7) .
O6 C9 1.285(7) .
O6 Gd2 2.528(4) 13_664
O7 C10 1.243(7) 4_464
O8 C10 1.272(7) .
O9 H9A 0.8499 .
O9 H9B 0.8500 .
O10 H10A 0.8501 .
O10 H10B 0.8500 .
O11 H11A 0.8498 .
O11 H11B 0.8502 .
N1 C1 1.347(8) 14_545
N1 C3 1.381(7) .
N2 C1 1.337(8) .
N2 C2 1.379(7) .
N3 C6 1.326(8) 11_675
N3 C8 1.371(7) .
N4 C6 1.339(8) .
N4 C7 1.374(7) 16_755
C1 N1 1.347(8) 14
C1 H1A 0.9300 .
C2 C3 1.392(8) 14
C2 C4 1.470(8) 12_766
C3 C2 1.392(8) 14_545
C3 C5 1.471(8) .
C4 C2 1.470(8) 15_565
C5 O3 1.236(8) 7_544
C6 N3 1.326(8) 16_755
C6 H6A 0.9300 .
C7 N4 1.374(7) 11_675
C7 C8 1.399(8) .
C7 C9 1.462(8) 11_675
C8 C10 1.488(8) .
C9 C7 1.462(8) 16_755
C10 O7 1.243(7) 3_655
OW1 HW1A 0.8501 .
OW1 HW1B 0.8498 .
OW2 HW2B 0.8501 .
OW2 HW2A 0.8501 .
OW3 HW3A 0.8500 .
OW3 HW3B 0.8501 .
